data_7101982
loop_
_publ_author_name
'Wang, Zhong-Xia'
'Wang, Li'

_publ_section_title
;
 Amido pincer complex of nickel-catalysed Kumada cross-coupling reactions
;
_journal_coden_ASTM CHCOFS
_journal_issue 23
_journal_name_full
;
 Chemical Communications (Cambridge, United Kingdom)
;
_journal_page_first 2423
_journal_page_last 2425
_journal_paper_doi 10.1039/b702027a
_journal_year 2007
_chemical_formula_sum 'C44 H51 Cl N2 Ni P2'
_chemical_formula_weight 763.97
_space_group_IT_number 2
_symmetry_cell_setting triclinic
_symmetry_space_group_name_Hall '-P 1'
_symmetry_space_group_name_H-M 'P -1'
_atom_sites_solution_hydrogens geom
_atom_sites_solution_primary direct
_atom_sites_solution_secondary difmap
_audit_creation_method SHELXL-97
_cell_angle_alpha 84.58(3)
_cell_angle_beta 77.35(3)
_cell_angle_gamma 64.29(3)
_cell_formula_units_Z 2
_cell_length_a 11.861(2)
_cell_length_b 12.509(3)
_cell_length_c 14.959(3)
_cell_measurement_reflns_used 5371
_cell_measurement_temperature 113(2)
_cell_measurement_theta_max 27.6
_cell_measurement_theta_min 1.4
_cell_volume 1951.3(7)
_computing_cell_refinement 'CrystalClear (Rigaku/MSC Inc., 2005)'
_computing_data_collection 'CrystalClear (Rigaku/MSC Inc., 2005)'
_computing_data_reduction 'CrystalClear (Rigaku/MSC Inc., 2005)'
_computing_molecular_graphics 'Bruker SHELXTL'
_computing_publication_material 'Bruker SHELXTL'
_computing_structure_refinement 'SHELXL-97 (Sheldrick, 1997)'
_computing_structure_solution 'SHELXS-97 (Sheldrick, 1990)'
_diffrn_ambient_temperature 113(2)
_diffrn_detector_area_resol_mean 7.31
_diffrn_measured_fraction_theta_full 0.992
_diffrn_measured_fraction_theta_max 0.992
_diffrn_measurement_device_type 'Rigaku Saturn'
_diffrn_measurement_method '\w scans'
_diffrn_radiation_monochromator confocal
_diffrn_radiation_source 'rotating anode'
_diffrn_radiation_type MoK\a
_diffrn_radiation_wavelength 0.71073
_diffrn_reflns_av_R_equivalents 0.0311
_diffrn_reflns_av_sigmaI/netI 0.0445
_diffrn_reflns_limit_h_max 12
_diffrn_reflns_limit_h_min -14
_diffrn_reflns_limit_k_max 14
_diffrn_reflns_limit_k_min -14
_diffrn_reflns_limit_l_max 15
_diffrn_reflns_limit_l_min -17
_diffrn_reflns_number 12038
_diffrn_reflns_theta_full 25.02
_diffrn_reflns_theta_max 25.02
_diffrn_reflns_theta_min 1.40
_exptl_absorpt_coefficient_mu 0.681
_exptl_absorpt_correction_T_max 0.9227
_exptl_absorpt_correction_T_min 0.8872
_exptl_absorpt_correction_type multi-scan
_exptl_absorpt_process_details SADABS
_exptl_crystal_density_diffrn 1.300
_exptl_crystal_density_method 'not measured'
_exptl_crystal_F_000 808
_exptl_crystal_size_max 0.18
_exptl_crystal_size_mid 0.16
_exptl_crystal_size_min 0.12
_refine_diff_density_max 0.365
_refine_diff_density_min -0.431
_refine_diff_density_rms 0.061
_refine_ls_extinction_method none
_refine_ls_goodness_of_fit_ref 1.076
_refine_ls_hydrogen_treatment constr
_refine_ls_matrix_type full
_refine_ls_number_parameters 459
_refine_ls_number_reflns 6834
_refine_ls_number_restraints 0
_refine_ls_restrained_S_all 1.076
_refine_ls_R_factor_all 0.0418
_refine_ls_R_factor_gt 0.0347
_refine_ls_shift/su_max 0.001
_refine_ls_shift/su_mean 0.000
_refine_ls_structure_factor_coef Fsqd
_refine_ls_weighting_details 'calc w=1/[\s^2^(Fo^2^)+(0.0525P)^2^+0.0832P] where P=(Fo^2^+2Fc^2^)/3'
_refine_ls_weighting_scheme calc
_refine_ls_wR_factor_gt 0.0881
_refine_ls_wR_factor_ref 0.0932
_reflns_number_gt 5789
_reflns_number_total 6834
_reflns_threshold_expression >2sigma(I)
_cod_data_source_file b702027a.txt
_cod_data_source_block r60922e
_cod_depositor_comments
;
The following automatic conversions were performed:
'_symmetry_cell_setting' value 'Triclinic' changed to 'triclinic'
according to '/home/saulius/struct/CIF-dictionaries/cif_core.dic'
dictionary named 'cif_core.dic' version 2.4.1 from
2010-06-29.

'_exptl_absorpt_correction_type' value 'MULTI-SCAN' changed
to 'multi-scan' according to
'/home/saulius/struct/CIF-dictionaries/cif_core.dic' dictionary named
'cif_core.dic' version 2.4.1 from
2010-06-29.

'_refine_ls_hydrogen_treatment' value 'CONSTR' changed to
'constr' according to '/home/saulius/struct/CIF-dictionaries/cif_core.dic'
dictionary named 'cif_core.dic' version 2.4.1 from 2010-06-29.

Automatic conversion script
Id: cif_fix_enum 1527 2010-12-29 10:47:43Z saulius 
;
_cod_original_sg_symbol_H-M P-1
_cod_database_code 7101982

loop_
_symmetry_equiv_pos_as_xyz
'x, y, z'
'-x, -y, -z'

loop_
_atom_site_label
_atom_site_type_symbol
_atom_site_fract_x
_atom_site_fract_y
_atom_site_fract_z
_atom_site_U_iso_or_equiv
_atom_site_adp_type
_atom_site_occupancy
_atom_site_symmetry_multiplicity
_atom_site_calc_flag
_atom_site_refinement_flags
Ni1 Ni 0.21680(2) 0.14777(2) 0.289502(18) 0.01312(9) Uani 1 1 d .
P1 P -0.02607(5) 0.24516(4) 0.21390(4) 0.01175(12) Uani 1 1 d .
P2 P 0.40112(5) 0.01199(4) 0.30078(4) 0.01344(13) Uani 1 1 d .
Cl1 Cl 0.22179(5) 0.22210(5) 0.41364(4) 0.02223(13) Uani 1 1 d .
N1 N 0.04184(15) 0.26919(14) 0.28644(12) 0.0131(4) Uani 1 1 d .
N2 N 0.23472(15) 0.06548(14) 0.18012(12) 0.0122(4) Uani 1 1 d .
C1 C -0.00567(18) 0.38963(17) 0.31798(14) 0.0133(4) Uani 1 1 d .
C2 C -0.11229(19) 0.43440(18) 0.38962(14) 0.0164(4) Uani 1 1 d .
C3 C -0.1565(2) 0.55094(18) 0.41810(15) 0.0203(5) Uani 1 1 d .
H3 H -0.2266 0.5812 0.4660 0.024 Uiso 1 1 calc R
C4 C -0.0984(2) 0.62243(18) 0.37665(16) 0.0221(5) Uani 1 1 d .
H4 H -0.1300 0.7005 0.3958 0.027 Uiso 1 1 calc R
C5 C 0.0065(2) 0.57739(18) 0.30669(15) 0.0195(5) Uani 1 1 d .
H5 H 0.0448 0.6263 0.2786 0.023 Uiso 1 1 calc R
C6 C 0.05685(19) 0.46080(17) 0.27693(14) 0.0157(4) Uani 1 1 d .
C7 C 0.17947(18) 0.41497(18) 0.20468(15) 0.0171(5) Uani 1 1 d .
H7 H 0.2082 0.3294 0.1980 0.021 Uiso 1 1 calc R
C8 C 0.1608(2) 0.4723(2) 0.11114(16) 0.0237(5) Uani 1 1 d .
H8A H 0.0949 0.4602 0.0921 0.036 Uiso 1 1 calc R
H8B H 0.2392 0.4369 0.0672 0.036 Uiso 1 1 calc R
H8C H 0.1366 0.5558 0.1152 0.036 Uiso 1 1 calc R
C9 C 0.2848(2) 0.4341(2) 0.23524(17) 0.0253(5) Uani 1 1 d .
H9A H 0.2603 0.5176 0.2398 0.038 Uiso 1 1 calc R
H9B H 0.3630 0.3992 0.1911 0.038 Uiso 1 1 calc R
H9C H 0.2968 0.3975 0.2939 0.038 Uiso 1 1 calc R
C10 C -0.17826(19) 0.35877(19) 0.43937(15) 0.0196(5) Uani 1 1 d .
H10 H -0.1668 0.2994 0.3958 0.023 Uiso 1 1 calc R
C11 C -0.3228(2) 0.4293(2) 0.47421(19) 0.0319(6) Uani 1 1 d .
H11A H -0.3370 0.4771 0.5256 0.048 Uiso 1 1 calc R
H11B H -0.3614 0.3751 0.4926 0.048 Uiso 1 1 calc R
H11C H -0.3602 0.4795 0.4261 0.048 Uiso 1 1 calc R
C12 C -0.1133(2) 0.2925(2) 0.51760(19) 0.0366(6) Uani 1 1 d .
H12A H -0.0242 0.2457 0.4941 0.055 Uiso 1 1 calc R
H12B H -0.1520 0.2415 0.5467 0.055 Uiso 1 1 calc R
H12C H -0.1225 0.3485 0.5615 0.055 Uiso 1 1 calc R
C13 C -0.18091(18) 0.36513(17) 0.20659(14) 0.0130(4) Uani 1 1 d .
C14 C -0.1916(2) 0.47522(18) 0.17133(15) 0.0185(5) Uani 1 1 d .
H14 H -0.1186 0.4875 0.1490 0.022 Uiso 1 1 calc R
C15 C -0.3108(2) 0.56661(19) 0.16931(17) 0.0239(5) Uani 1 1 d .
H15 H -0.3174 0.6395 0.1443 0.029 Uiso 1 1 calc R
C16 C -0.4202(2) 0.54993(19) 0.20445(17) 0.0248(5) Uani 1 1 d .
H16 H -0.5001 0.6116 0.2031 0.030 Uiso 1 1 calc R
C17 C -0.41041(19) 0.44224(19) 0.24124(16) 0.0227(5) Uani 1 1 d .
H17 H -0.4840 0.4316 0.2657 0.027 Uiso 1 1 calc R
C18 C -0.29155(19) 0.34905(18) 0.24222(15) 0.0183(5) Uani 1 1 d .
H18 H -0.2856 0.2760 0.2666 0.022 Uiso 1 1 calc R
C19 C -0.05578(18) 0.11485(17) 0.23922(15) 0.0144(4) Uani 1 1 d .
C20 C -0.0390(2) 0.05223(18) 0.32044(16) 0.0213(5) Uani 1 1 d .
H20 H -0.0106 0.0763 0.3647 0.026 Uiso 1 1 calc R
C21 C -0.0651(2) -0.0473(2) 0.33512(19) 0.0325(6) Uani 1 1 d .
H21 H -0.0541 -0.0898 0.3895 0.039 Uiso 1 1 calc R
C22 C -0.1069(2) -0.0827(2) 0.2698(2) 0.0320(6) Uani 1 1 d .
H22 H -0.1234 -0.1495 0.2801 0.038 Uiso 1 1 calc R
C23 C -0.1247(2) -0.02042(19) 0.18897(19) 0.0264(5) Uani 1 1 d .
H23 H -0.1532 -0.0449 0.1451 0.032 Uiso 1 1 calc R
C24 C -0.09994(19) 0.07826(18) 0.17390(16) 0.0187(5) Uani 1 1 d .
H24 H -0.1127 0.1210 0.1198 0.022 Uiso 1 1 calc R
C25 C 0.07543(18) 0.21797(17) 0.10276(14) 0.0129(4) Uani 1 1 d .
C26 C 0.04059(19) 0.28008(17) 0.02327(14) 0.0146(4) Uani 1 1 d .
H26 H -0.0423 0.3381 0.0258 0.018 Uiso 1 1 calc R
C27 C 0.12688(19) 0.25688(17) -0.05901(14) 0.0167(4) Uani 1 1 d .
H27 H 0.1029 0.2987 -0.1116 0.020 Uiso 1 1 calc R
C28 C 0.25086(19) 0.16937(18) -0.06169(15) 0.0162(4) Uani 1 1 d .
H28 H 0.3100 0.1532 -0.1167 0.019 Uiso 1 1 calc R
C29 C 0.28711(19) 0.10648(17) 0.01580(15) 0.0150(4) Uani 1 1 d .
H29 H 0.3703 0.0485 0.0120 0.018 Uiso 1 1 calc R
C30 C 0.20101(18) 0.12801(17) 0.10059(14) 0.0133(4) Uani 1 1 d .
C31 C 0.33185(18) -0.05110(17) 0.16736(14) 0.0141(4) Uani 1 1 d .
C32 C 0.32633(19) -0.13307(17) 0.10378(14) 0.0141(4) Uani 1 1 d .
C33 C 0.2097(2) -0.13481(19) 0.10370(16) 0.0220(5) Uani 1 1 d .
H33 H 0.1351 -0.0783 0.1373 0.026 Uiso 1 1 calc R
C34 C 0.2035(2) -0.2190(2) 0.05456(17) 0.0270(5) Uani 1 1 d .
H34 H 0.1248 -0.2186 0.0550 0.032 Uiso 1 1 calc R
C35 C 0.3132(2) -0.30433(19) 0.00442(16) 0.0233(5) Uani 1 1 d .
H35 H 0.3090 -0.3619 -0.0280 0.028 Uiso 1 1 calc R
C36 C 0.4292(2) -0.30245(18) 0.00342(15) 0.0212(5) Uani 1 1 d .
H36 H 0.5035 -0.3589 -0.0306 0.025 Uiso 1 1 calc R
C37 C 0.4362(2) -0.21798(18) 0.05219(15) 0.0170(4) Uani 1 1 d .
H37 H 0.5150 -0.2178 0.0505 0.020 Uiso 1 1 calc R
C38 C 0.42017(19) -0.09291(18) 0.22055(14) 0.0159(4) Uani 1 1 d .
H38 H 0.4850 -0.1696 0.2156 0.019 Uiso 1 1 calc R
C39 C 0.4179(2) -0.06684(18) 0.41017(15) 0.0189(5) Uani 1 1 d .
H39 H 0.4107 -0.0112 0.4554 0.023 Uiso 1 1 calc R
C40 C 0.3072(2) -0.1026(2) 0.44220(18) 0.0315(6) Uani 1 1 d .
H40A H 0.3147 -0.1608 0.4010 0.047 Uiso 1 1 calc R
H40B H 0.2277 -0.0339 0.4429 0.047 Uiso 1 1 calc R
H40C H 0.3098 -0.1354 0.5028 0.047 Uiso 1 1 calc R
C41 C 0.5471(2) -0.1734(2) 0.40566(16) 0.0285(5) Uani 1 1 d .
H41A H 0.5497 -0.2130 0.4638 0.043 Uiso 1 1 calc R
H41B H 0.6138 -0.1468 0.3912 0.043 Uiso 1 1 calc R
H41C H 0.5590 -0.2273 0.3591 0.043 Uiso 1 1 calc R
C42 C 0.53919(19) 0.04881(18) 0.26631(15) 0.0172(5) Uani 1 1 d .
H42 H 0.6162 -0.0262 0.2557 0.021 Uiso 1 1 calc R
C43 C 0.5305(2) 0.11549(19) 0.17534(15) 0.0224(5) Uani 1 1 d .
H43A H 0.4574 0.1908 0.1840 0.034 Uiso 1 1 calc R
H43B H 0.5222 0.0698 0.1312 0.034 Uiso 1 1 calc R
H43C H 0.6064 0.1277 0.1537 0.034 Uiso 1 1 calc R
C44 C 0.5539(2) 0.1173(2) 0.33851(16) 0.0243(5) Uani 1 1 d .
H44A H 0.6287 0.1314 0.3168 0.036 Uiso 1 1 calc R
H44B H 0.5623 0.0718 0.3941 0.036 Uiso 1 1 calc R
H44C H 0.4800 0.1917 0.3502 0.036 Uiso 1 1 calc R

loop_
_atom_site_aniso_label
_atom_site_aniso_U_11
_atom_site_aniso_U_22
_atom_site_aniso_U_33
_atom_site_aniso_U_23
_atom_site_aniso_U_13
_atom_site_aniso_U_12
Ni1 0.01212(15) 0.01203(15) 0.01398(16) -0.00227(11) -0.00458(10) -0.00263(11)
P1 0.0113(3) 0.0095(3) 0.0145(3) 0.0001(2) -0.0041(2) -0.0038(2)
P2 0.0127(3) 0.0133(3) 0.0133(3) -0.0006(2) -0.0043(2) -0.0037(2)
Cl1 0.0197(3) 0.0229(3) 0.0205(3) -0.0090(2) -0.0084(2) -0.0020(2)
N1 0.0121(8) 0.0117(8) 0.0158(9) -0.0031(7) -0.0044(7) -0.0040(7)
N2 0.0100(8) 0.0100(8) 0.0144(9) -0.0015(7) -0.0037(7) -0.0015(6)
C1 0.0111(10) 0.0119(10) 0.0156(11) -0.0011(8) -0.0053(8) -0.0022(8)
C2 0.0157(11) 0.0175(11) 0.0171(11) 0.0009(9) -0.0074(9) -0.0060(8)
C3 0.0184(11) 0.0189(11) 0.0170(12) -0.0041(9) -0.0001(9) -0.0028(9)
C4 0.0250(12) 0.0120(10) 0.0251(13) -0.0055(9) -0.0031(10) -0.0039(9)
C5 0.0234(12) 0.0148(10) 0.0218(12) -0.0008(9) -0.0048(9) -0.0093(9)
C6 0.0145(11) 0.0149(10) 0.0167(11) -0.0005(8) -0.0059(8) -0.0039(8)
C7 0.0140(11) 0.0153(11) 0.0209(12) -0.0021(9) -0.0014(9) -0.0056(8)
C8 0.0217(12) 0.0285(12) 0.0218(13) 0.0000(10) -0.0034(9) -0.0119(10)
C9 0.0203(12) 0.0283(13) 0.0278(13) -0.0029(10) -0.0042(10) -0.0107(10)
C10 0.0185(11) 0.0197(11) 0.0191(12) -0.0009(9) -0.0015(9) -0.0076(9)
C11 0.0220(13) 0.0309(13) 0.0385(16) -0.0045(12) 0.0035(11) -0.0110(10)
C12 0.0323(14) 0.0510(17) 0.0341(16) 0.0213(13) -0.0132(12) -0.0259(12)
C13 0.0126(10) 0.0118(10) 0.0142(11) -0.0029(8) -0.0028(8) -0.0041(8)
C14 0.0163(11) 0.0197(11) 0.0202(12) 0.0005(9) -0.0032(9) -0.0086(9)
C15 0.0190(12) 0.0133(11) 0.0352(14) 0.0039(10) -0.0052(10) -0.0038(9)
C16 0.0158(11) 0.0186(11) 0.0333(14) 0.0005(10) -0.0064(10) -0.0005(9)
C17 0.0096(11) 0.0250(12) 0.0328(14) -0.0018(10) -0.0037(9) -0.0065(9)
C18 0.0172(11) 0.0147(10) 0.0236(12) 0.0013(9) -0.0060(9) -0.0068(8)
C19 0.0094(10) 0.0097(10) 0.0208(12) -0.0002(8) 0.0006(8) -0.0025(8)
C20 0.0183(11) 0.0172(11) 0.0261(13) 0.0038(9) -0.0059(9) -0.0053(9)
C21 0.0248(13) 0.0226(12) 0.0430(16) 0.0145(11) -0.0053(11) -0.0070(10)
C22 0.0193(12) 0.0160(12) 0.0595(19) 0.0002(12) -0.0021(12) -0.0091(9)
C23 0.0166(11) 0.0177(11) 0.0467(16) -0.0052(11) -0.0055(10) -0.0081(9)
C24 0.0129(11) 0.0166(11) 0.0252(12) -0.0013(9) -0.0043(9) -0.0044(8)
C25 0.0143(10) 0.0120(10) 0.0155(11) -0.0015(8) -0.0043(8) -0.0076(8)
C26 0.0162(11) 0.0100(10) 0.0191(11) -0.0024(8) -0.0054(8) -0.0056(8)
C27 0.0237(12) 0.0157(10) 0.0153(11) 0.0034(9) -0.0087(9) -0.0112(9)
C28 0.0188(11) 0.0178(11) 0.0141(11) -0.0026(9) -0.0009(8) -0.0104(9)
C29 0.0134(10) 0.0120(10) 0.0198(11) -0.0022(8) -0.0041(8) -0.0048(8)
C30 0.0149(10) 0.0117(10) 0.0167(11) -0.0017(8) -0.0046(8) -0.0076(8)
C31 0.0132(10) 0.0135(10) 0.0155(11) -0.0014(8) -0.0004(8) -0.0065(8)
C32 0.0173(11) 0.0113(10) 0.0142(11) 0.0022(8) -0.0063(8) -0.0054(8)
C33 0.0154(11) 0.0184(11) 0.0304(13) -0.0057(10) -0.0053(9) -0.0041(9)
C34 0.0228(12) 0.0262(12) 0.0369(15) -0.0057(11) -0.0104(11) -0.0118(10)
C35 0.0329(13) 0.0192(11) 0.0221(13) -0.0026(9) -0.0078(10) -0.0133(10)
C36 0.0241(12) 0.0160(11) 0.0181(12) -0.0053(9) -0.0007(9) -0.0042(9)
C37 0.0148(10) 0.0173(11) 0.0171(11) 0.0005(9) -0.0047(8) -0.0045(8)
C38 0.0134(10) 0.0138(10) 0.0178(11) -0.0020(9) -0.0050(9) -0.0021(8)
C39 0.0244(12) 0.0184(11) 0.0139(11) 0.0022(9) -0.0062(9) -0.0083(9)
C40 0.0380(15) 0.0376(14) 0.0254(14) 0.0092(11) -0.0060(11) -0.0241(12)
C41 0.0342(14) 0.0227(12) 0.0216(13) 0.0040(10) -0.0125(10) -0.0030(10)
C42 0.0128(11) 0.0166(10) 0.0201(12) -0.0018(9) -0.0040(9) -0.0036(8)
C43 0.0203(12) 0.0224(12) 0.0214(12) 0.0037(10) -0.0026(9) -0.0078(9)
C44 0.0266(13) 0.0278(12) 0.0237(13) -0.0026(10) -0.0062(10) -0.0153(10)

loop_
_atom_type_symbol
_atom_type_description
_atom_type_scat_dispersion_real
_atom_type_scat_dispersion_imag
_atom_type_scat_source
C C 0.0033 0.0016 'International Tables Vol C Tables 4.2.6.8 and 6.1.1.4'
H H 0.0000 0.0000 'International Tables Vol C Tables 4.2.6.8 and 6.1.1.4'
N N 0.0061 0.0033 'International Tables Vol C Tables 4.2.6.8 and 6.1.1.4'
P P 0.1023 0.0942 'International Tables Vol C Tables 4.2.6.8 and 6.1.1.4'
Cl Cl 0.1484 0.1585 'International Tables Vol C Tables 4.2.6.8 and 6.1.1.4'
Ni Ni 0.3393 1.1124 'International Tables Vol C Tables 4.2.6.8 and 6.1.1.4'

loop_
_geom_angle_atom_site_label_1
_geom_angle_atom_site_label_2
_geom_angle_atom_site_label_3
_geom_angle
N2 Ni1 N1 95.26(7)
N2 Ni1 P2 86.21(6)
N1 Ni1 P2 176.29(5)
N2 Ni1 Cl1 172.39(5)
N1 Ni1 Cl1 92.34(6)
P2 Ni1 Cl1 86.18(4)
N1 P1 C25 110.13(9)
N1 P1 C19 113.49(10)
C25 P1 C19 104.85(9)
N1 P1 C13 113.60(9)
C25 P1 C13 109.34(10)
C19 P1 C13 104.95(9)
C38 P2 C39 106.06(10)
C38 P2 C42 106.86(10)
C39 P2 C42 106.31(10)
C38 P2 Ni1 100.87(8)
C39 P2 Ni1 117.61(8)
C42 P2 Ni1 117.88(7)
C1 N1 P1 117.79(13)
C1 N1 Ni1 123.09(13)
P1 N1 Ni1 115.23(9)
C30 N2 C31 116.04(17)
C30 N2 Ni1 120.90(13)
C31 N2 Ni1 116.77(14)
C2 C1 C6 120.49(18)
C2 C1 N1 119.98(18)
C6 C1 N1 119.53(18)
C3 C2 C1 118.72(19)
C3 C2 C10 118.95(19)
C1 C2 C10 122.29(18)
C4 C3 C2 121.3(2)
C4 C3 H3 119.4
C2 C3 H3 119.4
C5 C4 C3 119.51(19)
C5 C4 H4 120.2
C3 C4 H4 120.2
C4 C5 C6 121.7(2)
C4 C5 H5 119.1
C6 C5 H5 119.1
C5 C6 C1 118.20(19)
C5 C6 C7 118.40(18)
C1 C6 C7 123.35(18)
C6 C7 C8 112.68(17)
C6 C7 C9 110.71(18)
C8 C7 C9 109.58(18)
C6 C7 H7 107.9
C8 C7 H7 107.9
C9 C7 H7 107.9
C7 C8 H8A 109.5
C7 C8 H8B 109.5
H8A C8 H8B 109.5
C7 C8 H8C 109.5
H8A C8 H8C 109.5
H8B C8 H8C 109.5
C7 C9 H9A 109.5
C7 C9 H9B 109.5
H9A C9 H9B 109.5
C7 C9 H9C 109.5
H9A C9 H9C 109.5
H9B C9 H9C 109.5
C12 C10 C2 109.68(18)
C12 C10 C11 110.7(2)
C2 C10 C11 113.81(18)
C12 C10 H10 107.5
C2 C10 H10 107.5
C11 C10 H10 107.5
C10 C11 H11A 109.5
C10 C11 H11B 109.5
H11A C11 H11B 109.5
C10 C11 H11C 109.5
H11A C11 H11C 109.5
H11B C11 H11C 109.5
C10 C12 H12A 109.5
C10 C12 H12B 109.5
H12A C12 H12B 109.5
C10 C12 H12C 109.5
H12A C12 H12C 109.5
H12B C12 H12C 109.5
C14 C13 C18 119.25(18)
C14 C13 P1 121.10(15)
C18 C13 P1 119.53(16)
C15 C14 C13 120.16(19)
C15 C14 H14 119.9
C13 C14 H14 119.9
C14 C15 C16 120.3(2)
C14 C15 H15 119.9
C16 C15 H15 119.9
C17 C16 C15 119.85(19)
C17 C16 H16 120.1
C15 C16 H16 120.1
C16 C17 C18 120.5(2)
C16 C17 H17 119.7
C18 C17 H17 119.7
C17 C18 C13 119.9(2)
C17 C18 H18 120.1
C13 C18 H18 120.1
C20 C19 C24 119.60(19)
C20 C19 P1 122.80(17)
C24 C19 P1 117.59(16)
C19 C20 C21 119.3(2)
C19 C20 H20 120.4
C21 C20 H20 120.4
C22 C21 C20 120.3(2)
C22 C21 H21 119.8
C20 C21 H21 119.8
C21 C22 C23 120.8(2)
C21 C22 H22 119.6
C23 C22 H22 119.6
C24 C23 C22 119.4(2)
C24 C23 H23 120.3
C22 C23 H23 120.3
C23 C24 C19 120.6(2)
C23 C24 H24 119.7
C19 C24 H24 119.7
C26 C25 C30 120.55(18)
C26 C25 P1 125.03(15)
C30 C25 P1 114.38(15)
C27 C26 C25 121.23(18)
C27 C26 H26 119.4
C25 C26 H26 119.4
C26 C27 C28 118.7(2)
C26 C27 H27 120.7
C28 C27 H27 120.7
C29 C28 C27 121.10(19)
C29 C28 H28 119.4
C27 C28 H28 119.4
C28 C29 C30 121.47(18)
C28 C29 H29 119.3
C30 C29 H29 119.3
N2 C30 C29 122.80(18)
N2 C30 C25 120.21(17)
C29 C30 C25 116.99(19)
C38 C31 N2 120.01(19)
C38 C31 C32 119.80(18)
N2 C31 C32 119.67(17)
C37 C32 C33 118.29(19)
C37 C32 C31 121.90(18)
C33 C32 C31 119.37(18)
C34 C33 C32 120.8(2)
C34 C33 H33 119.6
C32 C33 H33 119.6
C33 C34 C35 120.7(2)
C33 C34 H34 119.7
C35 C34 H34 119.7
C36 C35 C34 118.8(2)
C36 C35 H35 120.6
C34 C35 H35 120.6
C37 C36 C35 120.9(2)
C37 C36 H36 119.6
C35 C36 H36 119.6
C36 C37 C32 120.5(2)
C36 C37 H37 119.8
C32 C37 H37 119.8
C31 C38 P2 113.60(15)
C31 C38 H38 123.2
P2 C38 H38 123.2
C41 C39 C40 111.69(19)
C41 C39 P2 112.84(15)
C40 C39 P2 109.19(16)
C41 C39 H39 107.6
C40 C39 H39 107.6
P2 C39 H39 107.6
C39 C40 H40A 109.5
C39 C40 H40B 109.5
H40A C40 H40B 109.5
C39 C40 H40C 109.5
H40A C40 H40C 109.5
H40B C40 H40C 109.5
C39 C41 H41A 109.5
C39 C41 H41B 109.5
H41A C41 H41B 109.5
C39 C41 H41C 109.5
H41A C41 H41C 109.5
H41B C41 H41C 109.5
C44 C42 C43 111.46(18)
C44 C42 P2 113.95(15)
C43 C42 P2 108.92(15)
C44 C42 H42 107.4
C43 C42 H42 107.4
P2 C42 H42 107.4
C42 C43 H43A 109.5
C42 C43 H43B 109.5
H43A C43 H43B 109.5
C42 C43 H43C 109.5
H43A C43 H43C 109.5
H43B C43 H43C 109.5
C42 C44 H44A 109.5
C42 C44 H44B 109.5
H44A C44 H44B 109.5
C42 C44 H44C 109.5
H44A C44 H44C 109.5
H44B C44 H44C 109.5

loop_
_geom_bond_atom_site_label_1
_geom_bond_atom_site_label_2
_geom_bond_distance
Ni1 N2 1.9386(17)
Ni1 N1 1.9773(18)
Ni1 P2 2.1399(10)
Ni1 Cl1 2.1769(8)
P1 N1 1.6035(17)
P1 C25 1.790(2)
P1 C19 1.802(2)
P1 C13 1.817(2)
P2 C38 1.771(2)
P2 C39 1.832(2)
P2 C42 1.844(2)
N1 C1 1.446(3)
N2 C30 1.396(3)
N2 C31 1.410(3)
C1 C2 1.402(3)
C1 C6 1.411(3)
C2 C3 1.392(3)
C2 C10 1.521(3)
C3 C4 1.379(3)
C3 H3 0.9300
C4 C5 1.377(3)
C4 H4 0.9300
C5 C6 1.390(3)
C5 H5 0.9300
C6 C7 1.522(3)
C7 C8 1.526(3)
C7 C9 1.535(3)
C7 H7 0.9800
C8 H8A 0.9600
C8 H8B 0.9600
C8 H8C 0.9600
C9 H9A 0.9600
C9 H9B 0.9600
C9 H9C 0.9600
C10 C12 1.519(3)
C10 C11 1.541(3)
C10 H10 0.9800
C11 H11A 0.9600
C11 H11B 0.9600
C11 H11C 0.9600
C12 H12A 0.9600
C12 H12B 0.9600
C12 H12C 0.9600
C13 C14 1.390(3)
C13 C18 1.396(3)
C14 C15 1.384(3)
C14 H14 0.9300
C15 C16 1.386(3)
C15 H15 0.9300
C16 C17 1.372(3)
C16 H16 0.9300
C17 C18 1.388(3)
C17 H17 0.9300
C18 H18 0.9300
C19 C20 1.386(3)
C19 C24 1.398(3)
C20 C21 1.395(3)
C20 H20 0.9300
C21 C22 1.371(4)
C21 H21 0.9300
C22 C23 1.381(4)
C22 H22 0.9300
C23 C24 1.376(3)
C23 H23 0.9300
C24 H24 0.9300
C25 C26 1.397(3)
C25 C30 1.420(3)
C26 C27 1.380(3)
C26 H26 0.9300
C27 C28 1.396(3)
C27 H27 0.9300
C28 C29 1.378(3)
C28 H28 0.9300
C29 C30 1.408(3)
C29 H29 0.9300
C31 C38 1.347(3)
C31 C32 1.493(3)
C32 C37 1.391(3)
C32 C33 1.393(3)
C33 C34 1.376(3)
C33 H33 0.9300
C34 C35 1.383(3)
C34 H34 0.9300
C35 C36 1.383(3)
C35 H35 0.9300
C36 C37 1.380(3)
C36 H36 0.9300
C37 H37 0.9300
C38 H38 0.9300
C39 C41 1.526(3)
C39 C40 1.532(3)
C39 H39 0.9800
C40 H40A 0.9600
C40 H40B 0.9600
C40 H40C 0.9600
C41 H41A 0.9600
C41 H41B 0.9600
C41 H41C 0.9600
C42 C44 1.522(3)
C42 C43 1.527(3)
C42 H42 0.9800
C43 H43A 0.9600
C43 H43B 0.9600
C43 H43C 0.9600
C44 H44A 0.9600
C44 H44B 0.9600
C44 H44C 0.9600

loop_
_geom_torsion_atom_site_label_1
_geom_torsion_atom_site_label_2
_geom_torsion_atom_site_label_3
_geom_torsion_atom_site_label_4
_geom_torsion
N2 Ni1 P2 C38 -12.75(9)
N1 Ni1 P2 C38 100.7(8)
Cl1 Ni1 P2 C38 167.40(7)
N2 Ni1 P2 C39 -127.47(10)
N1 Ni1 P2 C39 -14.0(8)
Cl1 Ni1 P2 C39 52.67(8)
N2 Ni1 P2 C42 103.09(10)
N1 Ni1 P2 C42 -143.5(8)
Cl1 Ni1 P2 C42 -76.77(8)
C25 P1 N1 C1 106.55(16)
C19 P1 N1 C1 -136.27(14)
C13 P1 N1 C1 -16.48(18)
C25 P1 N1 Ni1 -51.97(12)
C19 P1 N1 Ni1 65.21(12)
C13 P1 N1 Ni1 -175.00(9)
N2 Ni1 N1 C1 -147.23(15)
P2 Ni1 N1 C1 99.6(8)
Cl1 Ni1 N1 C1 33.08(15)
N2 Ni1 N1 P1 10.02(11)
P2 Ni1 N1 P1 -103.1(8)
Cl1 Ni1 N1 P1 -169.67(9)
N1 Ni1 N2 C30 47.09(15)
P2 Ni1 N2 C30 -136.33(14)
Cl1 Ni1 N2 C30 -135.3(3)
N1 Ni1 N2 C31 -161.86(14)
P2 Ni1 N2 C31 14.72(13)
Cl1 Ni1 N2 C31 15.8(5)
P1 N1 C1 C2 83.2(2)
Ni1 N1 C1 C2 -120.09(18)
P1 N1 C1 C6 -97.5(2)
Ni1 N1 C1 C6 59.2(2)
C6 C1 C2 C3 1.2(3)
N1 C1 C2 C3 -179.51(18)
C6 C1 C2 C10 -176.59(19)
N1 C1 C2 C10 2.7(3)
C1 C2 C3 C4 0.7(3)
C10 C2 C3 C4 178.6(2)
C2 C3 C4 C5 -1.0(3)
C3 C4 C5 C6 -0.6(3)
C4 C5 C6 C1 2.5(3)
C4 C5 C6 C7 -175.0(2)
C2 C1 C6 C5 -2.8(3)
N1 C1 C6 C5 177.96(18)
C2 C1 C6 C7 174.59(19)
N1 C1 C6 C7 -4.7(3)
C5 C6 C7 C8 -69.0(3)
C1 C6 C7 C8 113.6(2)
C5 C6 C7 C9 54.1(3)
C1 C6 C7 C9 -123.3(2)
C3 C2 C10 C12 -90.9(2)
C1 C2 C10 C12 86.9(3)
C3 C2 C10 C11 33.7(3)
C1 C2 C10 C11 -148.5(2)
N1 P1 C13 C14 67.6(2)
C25 P1 C13 C14 -55.9(2)
C19 P1 C13 C14 -167.91(18)
N1 P1 C13 C18 -108.36(18)
C25 P1 C13 C18 128.18(17)
C19 P1 C13 C18 16.17(19)
C18 C13 C14 C15 -1.8(3)
P1 C13 C14 C15 -177.76(17)
C13 C14 C15 C16 1.6(3)
C14 C15 C16 C17 -0.1(4)
C15 C16 C17 C18 -1.1(4)
C16 C17 C18 C13 0.8(3)
C14 C13 C18 C17 0.6(3)
P1 C13 C18 C17 176.63(17)
N1 P1 C19 C20 9.1(2)
C25 P1 C19 C20 129.28(17)
C13 P1 C19 C20 -115.55(18)
N1 P1 C19 C24 -172.19(15)
C25 P1 C19 C24 -51.97(17)
C13 P1 C19 C24 63.21(18)
C24 C19 C20 C21 0.7(3)
P1 C19 C20 C21 179.47(16)
C19 C20 C21 C22 0.0(3)
C20 C21 C22 C23 -0.5(4)
C21 C22 C23 C24 0.1(3)
C22 C23 C24 C19 0.7(3)
C20 C19 C24 C23 -1.1(3)
P1 C19 C24 C23 -179.91(15)
N1 P1 C25 C26 -125.17(17)
C19 P1 C25 C26 112.40(18)
C13 P1 C25 C26 0.3(2)
N1 P1 C25 C30 52.62(16)
C19 P1 C25 C30 -69.82(16)
C13 P1 C25 C30 178.10(14)
C30 C25 C26 C27 -0.6(3)
P1 C25 C26 C27 177.03(15)
C25 C26 C27 C28 0.1(3)
C26 C27 C28 C29 0.3(3)
C27 C28 C29 C30 -0.2(3)
C31 N2 C30 C29 -28.4(3)
Ni1 N2 C30 C29 122.90(17)
C31 N2 C30 C25 151.77(17)
Ni1 N2 C30 C25 -57.0(2)
C28 C29 C30 N2 179.72(19)
C28 C29 C30 C25 -0.4(3)
C26 C25 C30 N2 -179.33(18)
P1 C25 C30 N2 2.8(2)
C26 C25 C30 C29 0.8(3)
P1 C25 C30 C29 -177.11(14)
C30 N2 C31 C38 141.2(2)
Ni1 N2 C31 C38 -11.3(2)
C30 N2 C31 C32 -47.0(2)
Ni1 N2 C31 C32 160.52(14)
C38 C31 C32 C37 -41.8(3)
N2 C31 C32 C37 146.4(2)
C38 C31 C32 C33 130.4(2)
N2 C31 C32 C33 -41.4(3)
C37 C32 C33 C34 0.6(3)
C31 C32 C33 C34 -171.9(2)
C32 C33 C34 C35 0.3(4)
C33 C34 C35 C36 -1.0(4)
C34 C35 C36 C37 0.7(4)
C35 C36 C37 C32 0.3(3)
C33 C32 C37 C36 -0.9(3)
C31 C32 C37 C36 171.4(2)
N2 C31 C38 P2 -1.3(3)
C32 C31 C38 P2 -173.09(14)
C39 P2 C38 C31 134.18(17)
C42 P2 C38 C31 -112.71(17)
Ni1 P2 C38 C31 11.05(17)
C38 P2 C39 C41 59.44(18)
C42 P2 C39 C41 -54.05(18)
Ni1 P2 C39 C41 171.29(13)
C38 P2 C39 C40 -65.39(17)
C42 P2 C39 C40 -178.89(15)
Ni1 P2 C39 C40 46.45(17)
C38 P2 C42 C44 -167.56(15)
C39 P2 C42 C44 -54.62(17)
Ni1 P2 C42 C44 79.90(16)
C38 P2 C42 C43 67.31(16)
C39 P2 C42 C43 -179.75(14)
Ni1 P2 C42 C43 -45.23(16)
